data_7212056
loop_
_publ_author_name
'Zhang, Zhen-Jie'
'Zhang, Shi-Yuan'
'Li, Yi'
'Niu, Zheng'
'Shi, Wei'
'Cheng, Peng'

_publ_section_title
;
 Systematic investigation of the lanthanide coordination polymers with
 \g-pyrone-2,6-dicarboxylic acid
;
_journal_issue 6
_journal_name_full CrystEngComm
_journal_page_first 1809
_journal_paper_doi 10.1039/b919056b
_journal_volume 12
_journal_year 2010
_chemical_formula_sum 'C21 H30 Eu2 O30'
_chemical_formula_weight 1066.37
_chemical_name_systematic
;
?
;
_space_group_IT_number 2
_symmetry_cell_setting triclinic
_symmetry_space_group_name_Hall '-P 1'
_symmetry_space_group_name_H-M 'P -1'
_atom_sites_solution_hydrogens geom
_atom_sites_solution_primary direct
_atom_sites_solution_secondary difmap
_audit_creation_method SHELXL-97
_cell_angle_alpha 69.48(3)
_cell_angle_beta 68.52(3)
_cell_angle_gamma 83.79(3)
_cell_formula_units_Z 1
_cell_length_a 9.4966(19)
_cell_length_b 9.6020(19)
_cell_length_c 10.144(2)
_cell_measurement_reflns_used 2794
_cell_measurement_temperature 113(2)
_cell_measurement_theta_max 25.01
_cell_measurement_theta_min 2.27
_cell_volume 805.9(4)
_computing_cell_refinement 'Bruker XSCANS'
_computing_data_collection 'Bruker XSCANS'
_computing_data_reduction 'Bruker SHELXTL'
_computing_molecular_graphics 'Bruker SHELXTL'
_computing_publication_material 'Bruker SHELXTL'
_computing_structure_refinement 'SHELXL-97 (Sheldrick, 1997)'
_computing_structure_solution 'SHELXS-97 (Sheldrick, 1990)'
_diffrn_ambient_temperature 113(2)
_diffrn_measured_fraction_theta_full 0.980
_diffrn_measured_fraction_theta_max 0.980
_diffrn_measurement_device_type 'Bruker P4'
_diffrn_measurement_method '\w scans'
_diffrn_radiation_monochromator graphite
_diffrn_radiation_source 'fine-focus sealed tube'
_diffrn_radiation_type MoK\a
_diffrn_radiation_wavelength 0.71073
_diffrn_reflns_av_R_equivalents 0.0636
_diffrn_reflns_av_sigmaI/netI 0.0738
_diffrn_reflns_limit_h_max 10
_diffrn_reflns_limit_h_min -11
_diffrn_reflns_limit_k_max 10
_diffrn_reflns_limit_k_min -11
_diffrn_reflns_limit_l_max 11
_diffrn_reflns_limit_l_min -12
_diffrn_reflns_number 8214
_diffrn_reflns_theta_full 25.01
_diffrn_reflns_theta_max 25.01
_diffrn_reflns_theta_min 2.27
_exptl_absorpt_coefficient_mu 3.975
_exptl_absorpt_correction_T_max 0.8260
_exptl_absorpt_correction_T_min 0.5036
_exptl_absorpt_correction_type multi-scan
_exptl_absorpt_process_details Crystalclear
_exptl_crystal_colour Colorless
_exptl_crystal_density_diffrn 2.197
_exptl_crystal_density_method 'not measured'
_exptl_crystal_description Prism
_exptl_crystal_F_000 522
_exptl_crystal_size_max 0.20
_exptl_crystal_size_mid 0.05
_exptl_crystal_size_min 0.05
_refine_diff_density_max 1.520
_refine_diff_density_min -3.514
_refine_diff_density_rms 0.296
_refine_ls_extinction_method none
_refine_ls_goodness_of_fit_ref 1.112
_refine_ls_hydrogen_treatment constr
_refine_ls_matrix_type full
_refine_ls_number_parameters 316
_refine_ls_number_reflns 2794
_refine_ls_number_restraints 138
_refine_ls_restrained_S_all 1.090
_refine_ls_R_factor_all 0.0694
_refine_ls_R_factor_gt 0.0653
_refine_ls_shift/su_max 0.000
_refine_ls_shift/su_mean 0.000
_refine_ls_structure_factor_coef Fsqd
_refine_ls_weighting_details 'calc w=1/[\s^2^(Fo^2^)+(0.1019P)^2^+4.6364P] where P=(Fo^2^+2Fc^2^)/3'
_refine_ls_weighting_scheme calc
_refine_ls_wR_factor_gt 0.1668
_refine_ls_wR_factor_ref 0.1707
_reflns_number_gt 2607
_reflns_number_total 2794
_reflns_threshold_expression >2sigma(I)
_cod_data_source_file b919056b.txt
_cod_data_source_block Eu-2
_cod_depositor_comments
;
The following automatic conversions were performed:

'_symmetry_cell_setting' value 'Triclinic' changed to 'triclinic'
according to /home/saulius/struct/CIF-dictionaries/cif_core.dic
dictionary named 'cif_core.dic' version 2.4.2 from 2011-04-26.

Automatic conversion script
Id: cif_fix_values 1891 2012-01-12 08:04:46Z andrius 
;
_cod_original_cell_volume 805.9(3)
_cod_original_sg_symbol_H-M P-1
_cod_database_code 7212056

loop_
_symmetry_equiv_pos_as_xyz
'x, y, z'
'-x, -y, -z'

loop_
_atom_site_label
_atom_site_type_symbol
_atom_site_fract_x
_atom_site_fract_y
_atom_site_fract_z
_atom_site_U_iso_or_equiv
_atom_site_adp_type
_atom_site_occupancy
_atom_site_symmetry_multiplicity
_atom_site_calc_flag
_atom_site_refinement_flags
Eu1 Eu 0.82651(5) 0.30986(5) 0.21007(5) 0.0191(2) Uani 1 1 d .
C1 C 0.6183(10) 0.3623(10) 0.5489(10) 0.0152(19) Uani 1 1 d .
C2 C 0.4776(10) 0.2596(10) 0.6366(10) 0.0146(18) Uani 1 1 d U
C3 C 0.4613(10) 0.1336(10) 0.6178(10) 0.0135(18) Uani 1 1 d U
H3A H 0.5348 0.1067 0.5410 0.016 Uiso 1 1 calc R
C4 C 0.3296(11) 0.0369(11) 0.7161(11) 0.018(2) Uani 1 1 d .
C5 C 0.2185(11) 0.0967(10) 0.8220(10) 0.0160(19) Uani 1 1 d U
H5A H 0.1282 0.0441 0.8852 0.019 Uiso 1 1 calc R
C6 C 0.2437(10) 0.2266(10) 0.8305(10) 0.0147(18) Uani 1 1 d U
C7 C 0.1364(10) 0.2981(10) 0.9367(10) 0.0124(18) Uani 1 1 d U
C8 C 0.808(2) 0.290(2) -0.108(2) 0.013(4) Uani 0.50 1 d PU
C9 C 0.6785(18) 0.1727(18) -0.0656(18) 0.006(3) Uani 0.50 1 d PU
C10 C 0.694(2) 0.077(2) -0.134(2) 0.015(4) Uani 0.50 1 d P
H10A H 0.7795 0.0814 -0.2231 0.018 Uiso 0.50 1 d PR
C11 C 0.578(2) -0.043(2) -0.076(2) 0.009(3) Uani 0.50 1 d PU
C12 C 0.454(2) -0.032(2) 0.055(2) 0.014(4) Uani 0.50 1 d PU
H12A H 0.3725 -0.1043 0.0995 0.017 Uiso 0.50 1 d PR
C13 C 0.443(2) 0.077(2) 0.115(2) 0.009(3) Uani 0.50 1 d PU
C14 C 0.322(2) 0.089(2) 0.255(2) 0.015(4) Uani 0.50 1 d P
O1 O 0.7158(7) 0.3235(7) 0.4490(7) 0.0133(13) Uani 1 1 d U
O2 O 0.6235(7) 0.4700(7) 0.5858(7) 0.0191(15) Uani 1 1 d .
O3 O 0.3733(7) 0.3091(7) 0.7415(7) 0.0122(13) Uani 1 1 d U
O4 O 0.1540(7) 0.4329(7) 0.9088(7) 0.0158(14) Uani 1 1 d U
O5 O 0.0317(7) 0.2162(7) 1.0441(8) 0.0185(14) Uani 1 1 d U
O6 O 0.3165(7) -0.0869(7) 0.7085(7) 0.0180(14) Uani 1 1 d .
O7 O 0.794(2) 0.344(2) -0.0128(19) 0.0083(19) Uani 0.50 1 d PU
O8 O 0.9057(15) 0.3020(16) -0.2319(15) 0.020(3) Uani 0.50 1 d PU
O9 O 0.5565(13) 0.1792(13) 0.0546(13) 0.010(2) Uani 0.50 1 d PU
O10 O 0.3400(15) 0.1786(15) 0.3074(15) 0.018(3) Uani 0.50 1 d PU
O11 O 0.2089(14) -0.0006(15) 0.3035(15) 0.017(3) Uani 0.50 1 d P
O12 O 0.5925(16) -0.1415(17) -0.1289(15) 0.018(3) Uani 0.50 1 d PU
O13 O 0.9285(8) 0.1091(7) 0.3631(8) 0.0232(15) Uani 1 1 d .
H13A H 0.8929 0.0436 0.4483 0.035 Uiso 1 1 d R
H13B H 1.0187 0.0901 0.3575 0.035 Uiso 1 1 d R
O14 O 1.0373(8) 0.3972(7) 0.2355(7) 0.0187(14) Uani 1 1 d .
H14B H 1.0563 0.3908 0.3127 0.028 Uiso 1 1 d R
H14A H 1.1021 0.4640 0.1706 0.028 Uiso 1 1 d R
O15 O 0.5662(7) 0.3817(7) 0.2400(7) 0.0181(14) Uani 1 1 d U
H15A H 0.5174 0.4397 0.2874 0.027 Uiso 1 1 d R
H15B H 0.4907 0.3323 0.2547 0.027 Uiso 1 1 d R
O16 O 0.8689(8) 0.6465(9) 0.5199(7) 0.0247(16) Uani 1 1 d .
H16A H 0.9545 0.6615 0.4510 0.030 Uiso 1 1 d R
H16B H 0.8021 0.6846 0.4835 0.030 Uiso 1 1 d R
O17 O 0.5086(15) 0.5761(14) 0.0047(15) 0.016(3) Uani 0.50 1 d P
O18 O 0.9029(16) 0.2167(17) -0.2380(16) 0.024(3) Uani 0.50 1 d PU
O19 O 0.2053(15) 0.1187(15) 0.4083(15) 0.020(3) Uani 0.50 1 d P
O20 O 0.779(2) 0.355(2) -0.0341(19) 0.0082(19) Uani 0.50 1 d PU

loop_
_atom_site_aniso_label
_atom_site_aniso_U_11
_atom_site_aniso_U_22
_atom_site_aniso_U_33
_atom_site_aniso_U_23
_atom_site_aniso_U_13
_atom_site_aniso_U_12
Eu1 0.0200(3) 0.0169(3) 0.0156(3) -0.0099(2) 0.0042(2) -0.0027(2)
C1 0.014(4) 0.010(4) 0.014(4) -0.004(4) 0.004(4) 0.000(3)
C2 0.014(2) 0.015(2) 0.015(2) -0.0055(11) -0.0048(11) 0.0005(10)
C3 0.014(2) 0.013(2) 0.014(2) -0.0051(11) -0.0039(11) 0.0001(10)
C4 0.016(5) 0.017(5) 0.022(5) -0.013(4) -0.004(4) 0.005(4)
C5 0.016(2) 0.016(2) 0.016(2) -0.0060(11) -0.0047(11) 0.0003(10)
C6 0.014(2) 0.015(2) 0.015(2) -0.0052(11) -0.0045(11) 0.0008(10)
C7 0.012(2) 0.013(2) 0.012(2) -0.0050(11) -0.0038(11) 0.0007(10)
C8 0.013(4) 0.013(4) 0.013(4) -0.0043(15) -0.0045(16) 0.0004(10)
C9 0.006(3) 0.007(3) 0.006(3) -0.0022(14) -0.0022(15) 0.0002(10)
C10 0.013(9) 0.017(9) 0.019(9) -0.011(8) -0.006(8) 0.000(7)
C11 0.009(4) 0.009(4) 0.009(4) -0.0031(15) -0.0029(15) 0.0003(10)
C12 0.014(4) 0.014(4) 0.014(4) -0.0049(15) -0.0048(16) 0.0002(10)
C13 0.009(4) 0.009(4) 0.009(4) -0.0029(15) -0.0034(16) 0.0003(10)
C14 0.011(8) 0.012(9) 0.019(10) -0.008(7) 0.003(8) 0.000(7)
O1 0.0138(16) 0.0130(16) 0.0126(15) -0.0059(10) -0.0026(10) 0.0006(9)
O2 0.014(3) 0.015(3) 0.020(3) -0.013(3) 0.012(3) -0.008(3)
O3 0.0127(15) 0.0118(15) 0.0121(15) -0.0053(10) -0.0030(10) 0.0002(9)
O4 0.0160(16) 0.0150(16) 0.0155(16) -0.0062(10) -0.0039(10) 0.0016(9)
O5 0.0185(17) 0.0173(17) 0.0189(16) -0.0082(10) -0.0038(10) 0.0003(10)
O6 0.016(3) 0.016(3) 0.020(3) -0.015(3) 0.004(3) -0.003(3)
O7 0.008(2) 0.0084(19) 0.008(2) -0.0029(10) -0.0028(9) 0.0006(8)
O8 0.020(3) 0.020(3) 0.020(3) -0.0069(14) -0.0063(14) 0.0004(10)
O9 0.010(3) 0.010(3) 0.010(3) -0.0035(12) -0.0031(13) 0.0005(10)
O10 0.018(3) 0.018(3) 0.018(3) -0.0064(13) -0.0058(14) 0.0002(10)
O11 0.010(6) 0.021(7) 0.019(7) -0.007(6) -0.004(5) 0.000(5)
O12 0.018(3) 0.018(3) 0.018(3) -0.0063(14) -0.0062(14) 0.0003(10)
O13 0.025(4) 0.015(3) 0.026(4) -0.003(3) -0.011(3) 0.005(3)
O14 0.020(3) 0.021(4) 0.010(3) -0.002(3) -0.001(3) -0.009(3)
O15 0.0178(17) 0.0179(17) 0.0185(16) -0.0076(10) -0.0049(10) 0.0005(10)
O16 0.014(3) 0.046(5) 0.007(3) -0.008(3) 0.004(3) -0.008(3)
O17 0.022(7) 0.012(7) 0.018(7) 0.003(5) -0.017(6) 0.000(5)
O18 0.024(3) 0.024(3) 0.024(3) -0.0085(14) -0.0079(15) 0.0004(10)
O19 0.020(7) 0.017(7) 0.016(7) -0.004(6) 0.001(6) -0.002(5)
O20 0.008(2) 0.0083(19) 0.008(2) -0.0029(10) -0.0028(9) 0.0005(8)

loop_
_atom_type_symbol
_atom_type_description
_atom_type_scat_dispersion_real
_atom_type_scat_dispersion_imag
_atom_type_scat_source
C C 0.0033 0.0016 'International Tables Vol C Tables 4.2.6.8 and 6.1.1.4'
H H 0.0000 0.0000 'International Tables Vol C Tables 4.2.6.8 and 6.1.1.4'
O O 0.0106 0.0060 'International Tables Vol C Tables 4.2.6.8 and 6.1.1.4'
Eu Eu -0.1578 3.6682 'International Tables Vol C Tables 4.2.6.8 and 6.1.1.4'

loop_
_geom_angle_atom_site_label_1
_geom_angle_atom_site_label_2
_geom_angle_atom_site_label_3
_geom_angle
_geom_angle_site_symmetry_1
_geom_angle_site_symmetry_3
O7 Eu1 O1 145.7(5) . .
O7 Eu1 O4 76.1(5) . 2_666
O1 Eu1 O4 94.3(2) . 2_666
O7 Eu1 O13 131.4(5) . .
O1 Eu1 O13 75.0(2) . .
O4 Eu1 O13 142.4(2) 2_666 .
O7 Eu1 O14 125.8(5) . .
O1 Eu1 O14 79.9(2) . .
O4 Eu1 O14 72.3(2) 2_666 .
O13 Eu1 O14 70.4(2) . .
O7 Eu1 O6 82.7(5) . 2_656
O1 Eu1 O6 89.3(2) . 2_656
O4 Eu1 O6 147.1(2) 2_666 2_656
O13 Eu1 O6 69.9(2) . 2_656
O14 Eu1 O6 140.2(2) . 2_656
O7 Eu1 O5 67.5(5) . 1_654
O1 Eu1 O5 146.1(2) . 1_654
O4 Eu1 O5 104.3(2) 2_666 1_654
O13 Eu1 O5 73.0(2) . 1_654
O14 Eu1 O5 79.2(2) . 1_654
O6 Eu1 O5 90.0(2) 2_656 1_654
O7 Eu1 O15 72.3(5) . .
O1 Eu1 O15 73.4(2) . .
O4 Eu1 O15 76.6(2) 2_666 .
O13 Eu1 O15 131.0(2) . .
O14 Eu1 O15 136.9(2) . .
O6 Eu1 O15 73.2(2) 2_656 .
O5 Eu1 O15 138.1(2) 1_654 .
O7 Eu1 O20 2.7(8) . .
O1 Eu1 O20 143.1(4) . .
O4 Eu1 O20 74.8(4) 2_666 .
O13 Eu1 O20 133.7(4) . .
O14 Eu1 O20 127.1(4) . .
O6 Eu1 O20 82.8(4) 2_656 .
O5 Eu1 O20 70.2(4) 1_654 .
O15 Eu1 O20 69.7(4) . .
O7 Eu1 C7 65.6(5) . 1_654
O1 Eu1 C7 147.6(2) . 1_654
O4 Eu1 C7 85.8(2) 2_666 1_654
O13 Eu1 C7 85.3(2) . 1_654
O14 Eu1 C7 69.2(2) . 1_654
O6 Eu1 C7 108.0(2) 2_656 1_654
O5 Eu1 C7 18.9(2) 1_654 1_654
O15 Eu1 C7 137.2(2) . 1_654
O20 Eu1 C7 68.1(4) . 1_654
O2 C1 O1 127.6(9) . .
O2 C1 C2 118.0(8) . .
O1 C1 C2 114.5(8) . .
C3 C2 O3 123.2(8) . .
C3 C2 C1 124.7(9) . .
O3 C2 C1 112.0(7) . .
C2 C3 C4 120.6(9) . .
C2 C3 H3A 119.7 . .
C4 C3 H3A 119.7 . .
O6 C4 C5 123.6(9) . .
O6 C4 C3 122.1(9) . .
C5 C4 C3 114.3(8) . .
C6 C5 C4 120.6(9) . .
C6 C5 H5A 119.7 . .
C4 C5 H5A 119.7 . .
C5 C6 O3 122.8(9) . .
C5 C6 C7 124.9(9) . .
O3 C6 C7 112.4(7) . .
O4 C7 O5 125.6(9) . .
O4 C7 C6 118.1(8) . .
O5 C7 C6 116.2(8) . .
O4 C7 Eu1 87.4(5) . 1_456
O5 C7 Eu1 38.3(4) . 1_456
C6 C7 Eu1 153.7(6) . 1_456
O20 C8 O7 12.7(16) . .
O20 C8 O8 134(2) . .
O7 C8 O8 132.9(19) . .
O20 C8 C9 113.1(17) . .
O7 C8 C9 115.1(16) . .
O8 C8 C9 111.9(15) . .
O20 C8 O18 161.7(19) . .
O7 C8 O18 154.2(17) . .
O8 C8 O18 30.4(8) . .
C9 C8 O18 84.9(12) . .
C10 C9 O9 124.8(16) . .
C10 C9 C8 122.9(16) . .
O9 C9 C8 112.1(13) . .
C10 C9 C12 46.1(11) . 2_655
O9 C9 C12 79.2(11) . 2_655
C8 C9 C12 168.1(14) . 2_655
C9 C10 C12 90.3(16) . 2_655
C9 C10 C11 120.7(17) . .
C12 C10 C11 33.2(10) 2_655 .
C9 C10 C13 133.4(16) . 2_655
C12 C10 C13 43.2(12) 2_655 2_655
C11 C10 C13 15.2(9) . 2_655
C9 C10 H10A 121.4 . .
C12 C10 H10A 145.4 2_655 .
C11 C10 H10A 117.9 . .
C13 C10 H10A 104.5 2_655 .
C13 C11 C12 131(4) 2_655 2_655
C13 C11 O12 30(2) 2_655 .
C12 C11 O12 160(3) 2_655 .
C13 C11 C12 112(3) 2_655 .
C12 C11 C12 52(2) 2_655 .
O12 C11 C12 125.3(18) . .
C13 C11 C10 129(3) 2_655 .
C12 C11 C10 65(2) 2_655 .
O12 C11 C10 123.2(17) . .
C12 C11 C10 111.4(19) . .
C13 C11 O9 37(2) 2_655 2_655
C12 C11 O9 120(2) 2_655 2_655
O12 C11 O9 48.0(11) . 2_655
C12 C11 O9 79.2(12) . 2_655
C10 C11 O9 166.0(15) . 2_655
C13 C11 C14 46(2) 2_655 2_655
C12 C11 C14 136(2) 2_655 2_655
O12 C11 C14 37.8(10) . 2_655
C12 C11 C14 157.9(17) . 2_655
C10 C11 C14 88.1(12) . 2_655
O9 C11 C14 80.0(11) 2_655 2_655
C11 C12 C12 93(3) 2_655 2_655
C11 C12 C10 82(2) 2_655 2_655
C12 C12 C10 150(3) 2_655 2_655
C11 C12 C13 22.1(17) 2_655 .
C12 C12 C13 92(2) 2_655 .
C10 C12 C13 93.6(17) 2_655 .
C11 C12 C11 128(2) 2_655 .
C12 C12 C11 34.5(14) 2_655 .
C10 C12 C11 140(2) 2_655 .
C13 C12 C11 123.8(18) . .
C11 C12 C13 137(2) 2_655 2_655
C12 C12 C13 48.5(17) 2_655 2_655
C10 C12 C13 120.1(16) 2_655 2_655
C13 C12 C13 140.7(15) . 2_655
C11 C12 C13 20.1(9) . 2_655
C11 C12 C9 122(2) 2_655 2_655
C12 C12 C9 123(2) 2_655 2_655
C10 C12 C9 43.6(11) 2_655 2_655
C13 C12 C9 137.1(16) . 2_655
C11 C12 C9 97.4(15) . 2_655
C13 C12 C9 78.1(11) 2_655 2_655
C11 C12 H12A 109.3 2_655 .
C12 C12 H12A 144.7 2_655 .
C10 C12 H12A 27.5 2_655 .
C13 C12 H12A 118.7 . .
C11 C12 H12A 117.4 . .
C13 C12 H12A 99.1 2_655 .
C9 C12 H12A 22.0 2_655 .
C11 C13 O12 122(4) 2_655 2_655
C11 C13 O9 126(3) 2_655 .
O12 C13 O9 75(2) 2_655 .
C11 C13 C12 27(2) 2_655 .
O12 C13 C12 150(3) 2_655 .
O9 C13 C12 119.8(18) . .
C11 C13 C14 116(3) 2_655 .
O12 C13 C14 51.4(19) 2_655 .
O9 C13 C14 114.0(18) . .
C12 C13 C14 125.9(17) . .
C11 C13 C12 48(2) 2_655 2_655
O12 C13 C12 134(2) 2_655 2_655
O9 C13 C12 82.0(12) . 2_655
C12 C13 C12 39.3(15) . 2_655
C14 C13 C12 163.2(17) . 2_655
C11 C13 C10 35(2) 2_655 2_655
O12 C13 C10 115(2) 2_655 2_655
O9 C13 C10 160.8(17) . 2_655
C12 C13 C10 43.2(12) . 2_655
C14 C13 C10 84.4(12) . 2_655
C12 C13 C10 79.2(12) 2_655 2_655
O12 C14 O10 99.2(16) 2_655 .
O12 C14 O11 128.5(18) 2_655 .
O10 C14 O11 128.2(17) . .
O12 C14 C13 27.6(9) 2_655 .
O10 C14 C13 118.4(17) . .
O11 C14 C13 113.3(17) . .
O12 C14 O19 147.0(17) 2_655 .
O10 C14 O19 53.3(10) . .
O11 C14 O19 74.9(12) . .
C13 C14 O19 171.7(16) . .
O12 C14 C11 38.5(11) 2_655 2_655
O10 C14 C11 136.0(15) . 2_655
O11 C14 C11 95.4(13) . 2_655
C13 C14 C11 18.8(8) . 2_655
O19 C14 C11 169.1(14) . 2_655
C1 O1 Eu1 154.6(6) . .
C2 O3 C6 118.4(7) . .
C7 O4 Eu1 162.3(6) . 2_666
C7 O5 Eu1 122.8(6) . 1_456
C4 O6 Eu1 150.3(6) . 2_656
C8 O7 Eu1 145.7(15) . .
O18 O8 C8 102.2(18) . .
C13 O9 C9 119.4(15) . .
C13 O9 O12 30.3(8) . 2_655
C9 O9 O12 143.7(13) . 2_655
C13 O9 C11 17.5(10) . 2_655
C9 O9 C11 104.1(11) . 2_655
O12 O9 C11 41.5(10) 2_655 2_655
C14 O10 O19 80.0(13) . .
C14 O11 O19 61.8(11) . .
C13 O12 C14 101(2) 2_655 2_655
C13 O12 C11 28.1(19) 2_655 .
C14 O12 C11 103.7(16) 2_655 .
C13 O12 O9 74(2) 2_655 2_655
C14 O12 O9 139.1(15) 2_655 2_655
C11 O12 O9 90.6(15) . 2_655
Eu1 O13 H13A 135.2 . .
Eu1 O13 H13B 130.5 . .
H13A O13 H13B 93.3 . .
Eu1 O14 H14B 131.3 . .
Eu1 O14 H14A 127.7 . .
H14B O14 H14A 99.0 . .
Eu1 O15 H15A 124.8 . .
Eu1 O15 H15B 130.8 . .
H15A O15 H15B 96.5 . .
H16A O16 H16B 109.7 . .
O8 O18 C8 47.4(14) . .
O10 O19 C14 46.7(10) . .
O10 O19 O11 90.0(10) . .
C14 O19 O11 43.3(8) . .
C8 O20 Eu1 131.0(15) . .

loop_
_geom_bond_atom_site_label_1
_geom_bond_atom_site_label_2
_geom_bond_distance
_geom_bond_site_symmetry_2
Eu1 O7 2.299(16) .
Eu1 O1 2.307(6) .
Eu1 O4 2.332(6) 2_666
Eu1 O13 2.380(7) .
Eu1 O14 2.382(7) .
Eu1 O6 2.383(6) 2_656
Eu1 O5 2.392(7) 1_654
Eu1 O15 2.431(7) .
Eu1 O20 2.559(16) .
Eu1 C7 3.245(9) 1_654
C1 O2 1.228(11) .
C1 O1 1.236(11) .
C1 C2 1.533(12) .
C2 C3 1.322(13) .
C2 O3 1.349(11) .
C3 C4 1.453(13) .
C3 H3A 0.9300 .
C4 O6 1.240(11) .
C4 C5 1.439(13) .
C5 C6 1.333(13) .
C5 H5A 0.9300 .
C6 O3 1.361(11) .
C6 C7 1.495(12) .
C7 O4 1.241(11) .
C7 O5 1.252(11) .
C7 Eu1 3.245(9) 1_456
C8 O20 1.09(2) .
C8 O7 1.22(3) .
C8 O8 1.23(2) .
C8 C9 1.59(2) .
C8 O18 1.63(2) .
C9 C10 1.30(2) .
C9 O9 1.36(2) .
C10 C12 1.36(3) 2_655
C10 H10A 0.9599 .
C11 C13 0.67(2) 2_655
C11 C12 0.82(2) 2_655
C11 O12 1.21(3) .
C11 C12 1.45(3) .
C11 O9 1.83(2) 2_655
C12 C11 0.82(2) 2_655
C12 C12 1.15(4) 2_655
C12 C10 1.36(3) 2_655
C12 H12A 0.9563 .
C13 C11 0.67(2) 2_655
C13 O12 0.708(19) 2_655
C13 O9 1.35(2) .
C13 C14 1.50(3) .
C14 O12 1.19(2) 2_655
C14 O10 1.22(2) .
C14 O11 1.28(2) .
C14 O19 1.65(2) .
O4 Eu1 2.332(6) 2_666
O5 Eu1 2.392(7) 1_456
O6 Eu1 2.383(6) 2_656
O8 O18 0.847(17) .
O9 O12 1.357(18) 2_655
O9 C11 1.83(2) 2_655
O10 O19 1.343(18) .
O11 O19 1.806(19) .
O12 C13 0.708(19) 2_655
O12 C14 1.19(2) 2_655
O12 O9 1.357(18) 2_655
O13 H13A 0.8411 .
O13 H13B 0.8419 .
O14 H14B 0.8459 .
O14 H14A 0.8465 .
O15 H15A 0.8508 .
O15 H15B 0.8410 .
O16 H16A 0.8422 .
O16 H16B 0.8364 .
O17 O17 1.53(3) 2_665

loop_
_geom_torsion_atom_site_label_1
_geom_torsion_atom_site_label_2
_geom_torsion_atom_site_label_3
_geom_torsion_atom_site_label_4
_geom_torsion
_geom_torsion_site_symmetry_1
_geom_torsion_site_symmetry_4
O2 C1 C2 C3 -174.3(9) . .
O1 C1 C2 C3 4.5(14) . .
O2 C1 C2 O3 2.8(12) . .
O1 C1 C2 O3 -178.4(8) . .
O3 C2 C3 C4 -2.7(14) . .
C1 C2 C3 C4 174.2(8) . .
C2 C3 C4 O6 -174.6(9) . .
C2 C3 C4 C5 4.9(13) . .
O6 C4 C5 C6 175.9(9) . .
C3 C4 C5 C6 -3.6(13) . .
C4 C5 C6 O3 0.0(14) . .
C4 C5 C6 C7 -179.7(8) . .
C5 C6 C7 O4 -161.8(9) . .
O3 C6 C7 O4 18.5(11) . .
C5 C6 C7 O5 15.3(14) . .
O3 C6 C7 O5 -164.4(8) . .
C5 C6 C7 Eu1 3(2) . 1_456
O3 C6 C7 Eu1 -176.3(9) . 1_456
O20 C8 C9 C10 -175.3(19) . .
O7 C8 C9 C10 -161.6(18) . .
O8 C8 C9 C10 16(2) . .
O18 C8 C9 C10 1.5(18) . .
O20 C8 C9 O9 1(2) . .
O7 C8 C9 O9 15(2) . .
O8 C8 C9 O9 -168.1(14) . .
O18 C8 C9 O9 177.7(13) . .
O20 C8 C9 C12 163(6) . 2_655
O7 C8 C9 C12 177(6) . 2_655
O8 C8 C9 C12 -6(7) . 2_655
O18 C8 C9 C12 -20(7) . 2_655
O9 C9 C10 C12 10(2) . 2_655
C8 C9 C10 C12 -174.0(16) . 2_655
O9 C9 C10 C11 -4(3) . .
C8 C9 C10 C11 171.8(15) . .
C12 C9 C10 C11 -14.2(13) 2_655 .
O9 C9 C10 C13 7(3) . 2_655
C8 C9 C10 C13 -177.6(15) . 2_655
C12 C9 C10 C13 -3.6(15) 2_655 2_655
C9 C10 C11 C13 149(4) . 2_655
C12 C10 C11 C13 123(5) 2_655 2_655
C9 C10 C11 C12 27(2) . 2_655
C13 C10 C11 C12 -123(5) 2_655 2_655
C9 C10 C11 O12 -174.2(18) . .
C12 C10 C11 O12 159(3) 2_655 .
C13 C10 C11 O12 36(3) 2_655 .
C9 C10 C11 C12 1(2) . .
C12 C10 C11 C12 -25(2) 2_655 .
C13 C10 C11 C12 -148(5) 2_655 .
C9 C10 C11 O9 139(6) . 2_655
C12 C10 C11 O9 112(7) 2_655 2_655
C13 C10 C11 O9 -11(4) 2_655 2_655
C9 C10 C11 C14 170.8(17) . 2_655
C12 C10 C11 C14 144(2) 2_655 2_655
C13 C10 C11 C14 21(4) 2_655 2_655
C13 C11 C12 C11 -125(4) 2_655 2_655
C12 C11 C12 C11 -0.003(2) 2_655 2_655
O12 C11 C12 C11 -156(3) . 2_655
C10 C11 C12 C11 29(3) . 2_655
O9 C11 C12 C11 -141(3) 2_655 2_655
C14 C11 C12 C11 -122(5) 2_655 2_655
C13 C11 C12 C12 -125(4) 2_655 2_655
O12 C11 C12 C12 -156(3) . 2_655
C10 C11 C12 C12 29(3) . 2_655
O9 C11 C12 C12 -141(3) 2_655 2_655
C14 C11 C12 C12 -122(5) 2_655 2_655
C13 C11 C12 C10 5(5) 2_655 2_655
C12 C11 C12 C10 130(4) 2_655 2_655
O12 C11 C12 C10 -26(4) . 2_655
C10 C11 C12 C10 159(2) . 2_655
O9 C11 C12 C10 -12(3) 2_655 2_655
C14 C11 C12 C10 8(6) 2_655 2_655
C13 C11 C12 C13 -152(2) 2_655 .
C12 C11 C12 C13 -27(2) 2_655 .
O12 C11 C12 C13 177.6(19) . .
C10 C11 C12 C13 2(3) . .
O9 C11 C12 C13 -168.3(19) 2_655 .
C14 C11 C12 C13 -149(3) 2_655 .
C12 C11 C12 C13 125(4) 2_655 2_655
O12 C11 C12 C13 -31(2) . 2_655
C10 C11 C12 C13 154(4) . 2_655
O9 C11 C12 C13 -17(3) 2_655 2_655
C14 C11 C12 C13 3(3) 2_655 2_655
C13 C11 C12 C9 16(3) 2_655 2_655
C12 C11 C12 C9 140(3) 2_655 2_655
O12 C11 C12 C9 -15(2) . 2_655
C10 C11 C12 C9 169.4(13) . 2_655
O9 C11 C12 C9 -1.0(10) 2_655 2_655
C14 C11 C12 C9 19(5) 2_655 2_655
C12 C12 C13 C11 93(5) 2_655 2_655
C10 C12 C13 C11 -58(4) 2_655 2_655
C11 C12 C13 C11 107(5) . 2_655
C13 C12 C13 C11 93(5) 2_655 2_655
C9 C12 C13 C11 -54(5) 2_655 2_655
C11 C12 C13 O12 3(5) 2_655 2_655
C12 C12 C13 O12 95(5) 2_655 2_655
C10 C12 C13 O12 -55(5) 2_655 2_655
C11 C12 C13 O12 110(5) . 2_655
C13 C12 C13 O12 95(5) 2_655 2_655
C9 C12 C13 O12 -51(6) 2_655 2_655
C11 C12 C13 O9 -111(5) 2_655 .
C12 C12 C13 O9 -18(3) 2_655 .
C10 C12 C13 O9 -168.6(17) 2_655 .
C11 C12 C13 O9 -3(3) . .
C13 C12 C13 O9 -18(3) 2_655 .
C9 C12 C13 O9 -164.7(16) 2_655 .
C11 C12 C13 C14 76(5) 2_655 .
C12 C12 C13 C14 169(2) 2_655 .
C10 C12 C13 C14 18(2) 2_655 .
C11 C12 C13 C14 -176.5(17) . .
C13 C12 C13 C14 169(2) 2_655 .
C9 C12 C13 C14 22(3) 2_655 .
C11 C12 C13 C12 -93(5) 2_655 2_655
C10 C12 C13 C12 -150(3) 2_655 2_655
C11 C12 C13 C12 14.9(12) . 2_655
C13 C12 C13 C12 -0.001(2) 2_655 2_655
C9 C12 C13 C12 -147(4) 2_655 2_655
C11 C12 C13 C10 58(4) 2_655 2_655
C12 C12 C13 C10 150(3) 2_655 2_655
C11 C12 C13 C10 165(3) . 2_655
C13 C12 C13 C10 150(3) 2_655 2_655
C9 C12 C13 C10 3.9(16) 2_655 2_655
C11 C13 C14 O12 -112(4) 2_655 2_655
O9 C13 C14 O12 45(2) . 2_655
C12 C13 C14 O12 -142(4) . 2_655
C12 C13 C14 O12 -116(6) 2_655 2_655
C10 C13 C14 O12 -129(3) 2_655 2_655
C11 C13 C14 O10 -162(3) 2_655 .
O12 C13 C14 O10 -50(3) 2_655 .
O9 C13 C14 O10 -5(3) . .
C12 C13 C14 O10 168.4(19) . .
C12 C13 C14 O10 -166(5) 2_655 .
C10 C13 C14 O10 -179.2(17) 2_655 .
C11 C13 C14 O11 18(4) 2_655 .
O12 C13 C14 O11 130(3) 2_655 .
O9 C13 C14 O11 174.5(15) . .
C12 C13 C14 O11 -12(3) . .
C12 C13 C14 O11 13(6) 2_655 .
C10 C13 C14 O11 0.4(17) 2_655 .
C11 C13 C14 O19 -167(10) 2_655 .
O12 C13 C14 O19 -55(12) 2_655 .
O9 C13 C14 O19 -10(12) . .
C12 C13 C14 O19 163(10) . .
C12 C13 C14 O19 -171(8) 2_655 .
C10 C13 C14 O19 176(11) 2_655 .
O12 C13 C14 C11 112(4) 2_655 2_655
O9 C13 C14 C11 157(4) . 2_655
C12 C13 C14 C11 -30(2) . 2_655
C12 C13 C14 C11 -4(4) 2_655 2_655
C10 C13 C14 C11 -17(3) 2_655 2_655
O2 C1 O1 Eu1 -96.4(16) . .
C2 C1 O1 Eu1 84.9(15) . .
O7 Eu1 O1 C1 -14.8(17) . .
O4 Eu1 O1 C1 56.6(14) 2_666 .
O13 Eu1 O1 C1 -160.0(14) . .
O14 Eu1 O1 C1 127.8(14) . .
O6 Eu1 O1 C1 -90.7(14) 2_656 .
O5 Eu1 O1 C1 -179.6(13) 1_654 .
O15 Eu1 O1 C1 -18.0(14) . .
O20 Eu1 O1 C1 -13.6(16) . .
C7 Eu1 O1 C1 145.5(13) 1_654 .
C3 C2 O3 C6 -1.3(13) . .
C1 C2 O3 C6 -178.5(7) . .
C5 C6 O3 C2 2.7(13) . .
C7 C6 O3 C2 -177.7(7) . .
O5 C7 O4 Eu1 -115.7(19) . 2_666
C6 C7 O4 Eu1 61(2) . 2_666
Eu1 C7 O4 Eu1 -112.4(19) 1_456 2_666
O4 C7 O5 Eu1 5.4(12) . 1_456
C6 C7 O5 Eu1 -171.5(5) . 1_456
C5 C4 O6 Eu1 3(2) . 2_656
C3 C4 O6 Eu1 -177.1(8) . 2_656
O20 C8 O7 Eu1 163(10) . .
O8 C8 O7 Eu1 -97(3) . .
C9 C8 O7 Eu1 79(3) . .
O18 C8 O7 Eu1 -59(5) . .
O1 Eu1 O7 C8 -131(2) . .
O4 Eu1 O7 C8 153(3) 2_666 .
O13 Eu1 O7 C8 2(3) . .
O14 Eu1 O7 C8 97(3) . .
O6 Eu1 O7 C8 -53(3) 2_656 .
O5 Eu1 O7 C8 40(3) 1_654 .
O15 Eu1 O7 C8 -127(3) . .
O20 Eu1 O7 C8 -146(19) . .
C7 Eu1 O7 C8 61(3) 1_654 .
O20 C8 O8 O18 165(2) . .
O7 C8 O8 O18 148(2) . .
C9 C8 O8 O18 -29(2) . .
C11 C13 O9 C9 -31(4) 2_655 .
O12 C13 O9 C9 -150(2) 2_655 .
C12 C13 O9 C9 1(2) . .
C14 C13 O9 C9 174.9(14) . .
C12 C13 O9 C9 -10.5(15) 2_655 .
C10 C13 O9 C9 -23(5) 2_655 .
C11 C13 O9 O12 119(5) 2_655 2_655
C12 C13 O9 O12 151(3) . 2_655
C14 C13 O9 O12 -34.8(18) . 2_655
C12 C13 O9 O12 140(2) 2_655 2_655
C10 C13 O9 O12 127(6) 2_655 2_655
O12 C13 O9 C11 -119(5) 2_655 2_655
C12 C13 O9 C11 32(3) . 2_655
C14 C13 O9 C11 -154(5) . 2_655
C12 C13 O9 C11 20(4) 2_655 2_655
C10 C13 O9 C11 8(3) 2_655 2_655
C10 C9 O9 C13 3(2) . .
C8 C9 O9 C13 -173.4(14) . .
C12 C9 O9 C13 10.2(15) 2_655 .
C10 C9 O9 O12 -22(3) . 2_655
C8 C9 O9 O12 161.6(19) . 2_655
C12 C9 O9 O12 -15(2) 2_655 2_655
C10 C9 O9 C11 -6(2) . 2_655
C8 C9 O9 C11 177.4(12) . 2_655
C12 C9 O9 C11 1.1(10) 2_655 2_655
O12 C14 O10 O19 159.8(15) 2_655 .
O11 C14 O10 O19 1(2) . .
C13 C14 O10 O19 -179.1(18) . .
C11 C14 O10 O19 173(2) 2_655 .
O12 C14 O11 O19 -153(2) 2_655 .
O10 C14 O11 O19 -1.2(18) . .
C13 C14 O11 O19 179.3(19) . .
C11 C14 O11 O19 -175.1(13) 2_655 .
C12 C11 O12 C13 -4(7) 2_655 2_655
C12 C11 O12 C13 72(4) . 2_655
C10 C11 O12 C13 -112(4) . 2_655
O9 C11 O12 C13 54(4) 2_655 2_655
C14 C11 O12 C13 -88(4) 2_655 2_655
C13 C11 O12 C14 88(4) 2_655 2_655
C12 C11 O12 C14 84(8) 2_655 2_655
C12 C11 O12 C14 160.1(18) . 2_655
C10 C11 O12 C14 -25(3) . 2_655
O9 C11 O12 C14 141.3(18) 2_655 2_655
C13 C11 O12 O9 -54(4) 2_655 2_655
C12 C11 O12 O9 -57(8) 2_655 2_655
C12 C11 O12 O9 19(2) . 2_655
C10 C11 O12 O9 -166.2(17) . 2_655
C14 C11 O12 O9 -141.3(18) 2_655 2_655
O20 C8 O18 O8 -36(6) . .
O7 C8 O18 O8 -64(4) . .
C9 C8 O18 O8 153(2) . .
C14 O10 O19 O11 -0.8(12) . .
O12 C14 O19 O10 -39(3) 2_655 .
O11 C14 O19 O10 -178.9(17) . .
C13 C14 O19 O10 5(11) . .
C11 C14 O19 O10 -152(8) 2_655 .
O12 C14 O19 O11 140(4) 2_655 .
O10 C14 O19 O11 178.9(17) . .
C13 C14 O19 O11 -176(12) . .
C11 C14 O19 O11 27(7) 2_655 .
C14 O11 O19 O10 0.8(13) . .
O7 C8 O20 Eu1 -11(6) . .
O8 C8 O20 Eu1 -104(3) . .
C9 C8 O20 Eu1 90(2) . .
O18 C8 O20 Eu1 -79(6) . .
O7 Eu1 O20 C8 28(16) . .
O1 Eu1 O20 C8 -137.7(18) . .
O4 Eu1 O20 C8 146(2) 2_666 .
O13 Eu1 O20 C8 -5(2) . .
O14 Eu1 O20 C8 93(2) . .
O6 Eu1 O20 C8 -59(2) 2_656 .
O5 Eu1 O20 C8 34(2) 1_654 .
O15 Eu1 O20 C8 -133(2) . .
C7 Eu1 O20 C8 54(2) 1_654 .
